data_1509699
loop_
_publ_author_name
'Jansen, M.'
'Linke, C.'

_publ_section_title
;
 Synthesis and crystal structure of disilvertitanate-(IV), Ag2 Ti O3
;
_journal_name_full 'Journal of Solid State Chemistry'
_journal_page_first 17
_journal_page_last 21
_journal_paper_doi 10.1006/jssc.1997.7518
_journal_volume 134
_journal_year 1997
_chemical_formula_sum 'Ag2 O3 Ti'
_chemical_name_systematic 'Ag2 (Ti O3)'
_space_group_IT_number 15
_symmetry_space_group_name_Hall '-C 2yc'
_symmetry_space_group_name_H-M 'C 1 2/c 1'
_cell_angle_alpha 90
_cell_angle_beta 101.95
_cell_angle_gamma 90
_cell_formula_units_Z 8
_cell_length_a 16.813
_cell_length_b 7.6116
_cell_length_c 5.0545
_cell_volume 632.826
_citation_journal_id_ASTM JSSCBI
_cod_data_source_file silver2-3_160.cif
_cod_data_source_block Ag2O3Ti1
_cod_original_cell_volume 632.8257
_cod_original_formula_sum 'Ag2 O3 Ti1'
_cod_database_code 1509699

loop_
_symmetry_equiv_pos_as_xyz
x,y,z
-x,y,-z+1/2
-x,-y,-z
x,-y,z-1/2
x+1/2,y+1/2,z
-x+1/2,y+1/2,-z+1/2
-x+1/2,-y+1/2,-z
x+1/2,-y+1/2,z-1/2

loop_
_atom_site_label
_atom_site_type_symbol
_atom_site_fract_x
_atom_site_fract_y
_atom_site_fract_z
_atom_site_occupancy
_atom_site_U_iso_or_equiv
O4 O-2 0.1371 0.432 0.9642 1 0.0
O3 O-2 0.1367 0.1918 0.5247 1 0.0
Ag2 Ag+1 0.2477 0.3715 0.2366 1 0.0
Ti1 Ti+4 0.0779 0.3777 0.609 1 0.0
Ag1 Ag+1 0.0925 0.0988 0.0859 1 0.0
O2 O-2 0 0.575 0.75 1 0.0
O1 O-2 0 0.2312 0.75 1 0.0
